data_2220491
loop_
_publ_author_name
'Shad, Hazoor A.'
'Tahir, M. Nawaz'
'Chohan, Zahid H.'

_publ_section_title
;4-[(5-Bromo-2-hydroxybenzylidene)amino]-<i>N</i>-(4,6-dimethylpyrimidin-2-yl)benzenesulfonamide--4-bromo-2-[(<i>E</i>)-({4-[(4,6-dimethylpyrimidin-2-yl)sulfamoyl]phenyl}iminio)methyl]phenolate
 [0.61(7)/0.39(7)]
;
_journal_coeditor_code GK2160
_journal_issue 1
_journal_name_full 'Acta Crystallographica Section E'
_journal_page_first o98
_journal_page_last o99
_journal_paper_doi 10.1107/S1600536808041214
_journal_volume 65
_journal_year 2009
_chemical_formula_iupac '0.61C19 H17 Br N4 O3 S, 0.39C19 H17 Br N4 O3 S'
_chemical_formula_moiety '0.61(C19 H17 Br N4 O3 S), 0.39(C19 H17 Br N4 O3 S)'
_chemical_formula_sum 'C19 H17 Br N4 O3 S'
_chemical_formula_weight 461.34
_chemical_melting_point 497
_chemical_name_systematic
;
4-[(5-Bromo-2-hydroxybenzylidene)amino]-<i>N</i>-(4,6-dimethylpyrimidin-2-
yl)benzenesulfonamide--4-bromo-2-[(E)-({4-[(4,6-dimethylpyrimidin-2-
yl)sulfamoyl]phenyl}iminio)methyl]phenolate [61(7)/39(7)]
;
_space_group_IT_number 61
_symmetry_cell_setting orthorhombic
_symmetry_space_group_name_Hall '-P 2ac 2ab'
_symmetry_space_group_name_H-M 'P b c a'
_atom_sites_solution_hydrogens geom
_atom_sites_solution_primary direct
_atom_sites_solution_secondary difmap
_audit_creation_method SHELXL-97
_cell_angle_alpha 90
_cell_angle_beta 90
_cell_angle_gamma 90
_cell_formula_units_Z 8
_cell_length_a 11.7919(9)
_cell_length_b 13.9965(8)
_cell_length_c 23.5117(17)
_cell_measurement_reflns_used 3428
_cell_measurement_temperature 296(2)
_cell_measurement_theta_max 25.03
_cell_measurement_theta_min 2.42
_cell_volume 3880.5(5)
_computing_cell_refinement 'SAINT (Bruker, 2007)'
_computing_data_collection 'APEX2 (Bruker, 2007)'
_computing_data_reduction 'SAINT (Bruker, 2007)'
_computing_molecular_graphics 'Ortep3 for Windows (Farrugia, 1997) and PLATON (Spek, 2003)'
_computing_publication_material
;
WinGx publication routines (Farrugia, 1999) and PLATON (Spek,
2003).
;
_computing_structure_refinement 'SHELXL97 (Sheldrick, 2008)'
_computing_structure_solution 'SHELXS97 (Sheldrick, 2008)'
_diffrn_ambient_temperature 296(2)
_diffrn_detector_area_resol_mean 7.9
_diffrn_measured_fraction_theta_full 0.999
_diffrn_measured_fraction_theta_max 0.999
_diffrn_measurement_device_type 'Bruker KAPPA APEXII CCD'
_diffrn_measurement_method \w
_diffrn_radiation_monochromator graphite
_diffrn_radiation_source 'fine-focus sealed tube'
_diffrn_radiation_type MoK\a
_diffrn_radiation_wavelength 0.71073
_diffrn_reflns_av_R_equivalents 0.0805
_diffrn_reflns_av_sigmaI/netI 0.0643
_diffrn_reflns_limit_h_max 14
_diffrn_reflns_limit_h_min -14
_diffrn_reflns_limit_k_max 16
_diffrn_reflns_limit_k_min -16
_diffrn_reflns_limit_l_max 26
_diffrn_reflns_limit_l_min -27
_diffrn_reflns_number 19597
_diffrn_reflns_theta_full 25.00
_diffrn_reflns_theta_max 25.03
_diffrn_reflns_theta_min 2.42
_diffrn_standards_decay_% 0
_diffrn_standards_interval_count 0
_diffrn_standards_interval_time 0
_diffrn_standards_number 0
_exptl_absorpt_coefficient_mu 2.255
_exptl_absorpt_correction_T_max 0.725
_exptl_absorpt_correction_T_min 0.650
_exptl_absorpt_correction_type multi-scan
_exptl_absorpt_process_details '(SADABS; Bruker, 2005)'
_exptl_crystal_colour red
_exptl_crystal_density_diffrn 1.579
_exptl_crystal_density_method 'not measured'
_exptl_crystal_description prismatic
_exptl_crystal_F_000 1872
_exptl_crystal_size_max 0.20
_exptl_crystal_size_mid 0.16
_exptl_crystal_size_min 0.14
_refine_diff_density_max 0.354
_refine_diff_density_min -0.651
_refine_ls_extinction_method none
_refine_ls_goodness_of_fit_ref 1.003
_refine_ls_hydrogen_treatment constr
_refine_ls_matrix_type full
_refine_ls_number_parameters 257
_refine_ls_number_reflns 3428
_refine_ls_number_restraints 0
_refine_ls_restrained_S_all 1.003
_refine_ls_R_factor_all 0.1072
_refine_ls_R_factor_gt 0.0483
_refine_ls_shift/su_max 0.001
_refine_ls_shift/su_mean 0.000
_refine_ls_structure_factor_coef Fsqd
_refine_ls_weighting_details 'calc w=1/[\s^2^(Fo^2^)+(0.0570P)^2^+2.1678P] where P=(Fo^2^+2Fc^2^)/3'
_refine_ls_weighting_scheme calc
_refine_ls_wR_factor_gt 0.1086
_refine_ls_wR_factor_ref 0.1312
_reflns_number_gt 1961
_reflns_number_total 3428
_reflns_threshold_expression I>2\s(I)
_cod_data_source_file gk2160.cif
_cod_data_source_block I
_cod_database_code 2220491
_cod_database_fobs_code 2220491

loop_
_symmetry_equiv_pos_as_xyz
'x, y, z'
'1/2-x, -y, 1/2+z'
'x+1/2, -y+1/2, -z'
'-x, y+1/2, -z+1/2'
'-x, -y, -z'
'x+1/2, y, -z+1/2'
'-x+1/2, y+1/2, z'
'x, -y+1/2, z+1/2'

loop_
_atom_site_type_symbol
_atom_site_label
_atom_site_fract_x
_atom_site_fract_y
_atom_site_fract_z
_atom_site_U_iso_or_equiv
_atom_site_adp_type
_atom_site_calc_flag
_atom_site_refinement_flags
_atom_site_occupancy
_atom_site_disorder_assembly
_atom_site_disorder_group
Br Br1 1.18229(5) 0.76268(4) 0.36991(3) 0.0824(3) Uani d . 1 . .
S S1 0.40502(9) 0.37094(8) 0.60341(5) 0.0417(3) Uani d . 1 . .
O O1 0.9535(3) 0.3837(2) 0.39965(16) 0.0716(11) Uani d . 1 . .
H H1O 0.9124 0.3692 0.4287 0.086 Uiso d PR 0.61(7) . .
N N1 0.8172(3) 0.4593(3) 0.46953(16) 0.0426(9) Uani d . 1 . .
H H1N 0.8601 0.3968 0.4558 0.051 Uiso d PR 0.39(7) . .
O O2 0.3377(3) 0.3110(2) 0.56749(13) 0.0560(9) Uani d . 1 . .
O O3 0.3565(2) 0.4558(2) 0.62541(13) 0.0511(8) Uani d . 1 . .
N N2 0.4430(3) 0.2997(2) 0.65478(15) 0.0452(10) Uani d . 1 . .
H H2N 0.4177 0.2421 0.6535 0.068 Uiso calc R 1 . .
N N3 0.5374(3) 0.2497(3) 0.73414(17) 0.0472(10) Uani d . 1 . .
N N4 0.5447(3) 0.4138(2) 0.70529(16) 0.0458(9) Uani d . 1 . .
C C1 0.9643(4) 0.5482(3) 0.42496(19) 0.0440(11) Uani d . 1 . .
C C2 1.0200(4) 0.6363(3) 0.4176(2) 0.0493(12) Uani d . 1 . .
H H2 0.9966 0.6894 0.4383 0.059 Uiso calc R 1 . .
C C3 1.1079(4) 0.6443(3) 0.3803(2) 0.0538(13) Uani d . 1 . .
C C4 1.1447(4) 0.5657(4) 0.3499(2) 0.0661(15) Uani d . 1 . .
H H4 1.2054 0.5716 0.3249 0.079 Uiso calc R 1 . .
C C5 1.0922(4) 0.4790(4) 0.3565(2) 0.0685(16) Uani d . 1 . .
H H5 1.1168 0.4269 0.3352 0.082 Uiso calc R 1 . .
C C6 1.0036(4) 0.4677(3) 0.3942(2) 0.0532(13) Uani d . 1 . .
C C7 0.8679(4) 0.5393(3) 0.46274(19) 0.0450(11) Uani d . 1 . .
H H7 0.8424 0.5927 0.4824 0.054 Uiso calc R 1 . .
C C8 0.7198(3) 0.4440(3) 0.50347(18) 0.0375(10) Uani d . 1 . .
C C9 0.6759(4) 0.3538(3) 0.5027(2) 0.0538(13) Uani d . 1 . .
H H9 0.7107 0.3067 0.4809 0.065 Uiso calc R 1 . .
C C10 0.5808(4) 0.3317(3) 0.5338(2) 0.0548(13) Uani d . 1 . .
H H10 0.5514 0.2701 0.5329 0.066 Uiso calc R 1 . .
C C11 0.5290(3) 0.4005(3) 0.56628(17) 0.0359(10) Uani d . 1 . .
C C12 0.5738(4) 0.4917(3) 0.56843(19) 0.0430(11) Uani d . 1 . .
H H12 0.5405 0.5382 0.5912 0.052 Uiso calc R 1 . .
C C13 0.6683(4) 0.5127(3) 0.5365(2) 0.0457(12) Uani d . 1 . .
H H13 0.6979 0.5743 0.5372 0.055 Uiso calc R 1 . .
C C14 0.5124(3) 0.3231(3) 0.70054(19) 0.0417(11) Uani d . 1 . .
C C15 0.6020(4) 0.2704(3) 0.7790(2) 0.0523(13) Uani d . 1 . .
C C16 0.6396(4) 0.3624(4) 0.7881(2) 0.0579(13) Uani d . 1 . .
H H16 0.6850 0.3764 0.8193 0.069 Uiso calc R 1 . .
C C17 0.6095(4) 0.4328(3) 0.7507(2) 0.0501(12) Uani d . 1 . .
C C18 0.6482(5) 0.5342(4) 0.7575(3) 0.0784(17) Uani d . 1 . .
H H18A 0.6846 0.5550 0.7231 0.118 Uiso calc R 1 . .
H H18B 0.7009 0.5382 0.7885 0.118 Uiso calc R 1 . .
H H18C 0.5840 0.5743 0.7652 0.118 Uiso calc R 1 . .
C C19 0.6307(5) 0.1897(4) 0.8188(2) 0.0797(18) Uani d . 1 . .
H H19A 0.5973 0.1316 0.8050 0.120 Uiso calc PR 0.72(7) . .
H H19B 0.6015 0.2036 0.8560 0.120 Uiso calc PR 0.72(7) . .
H H19C 0.7115 0.1824 0.8208 0.120 Uiso calc PR 0.72(7) . .
H H19D 0.6762 0.2134 0.8495 0.120 Uiso calc PR 0.28(7) . .
H H19E 0.6720 0.1414 0.7985 0.120 Uiso calc PR 0.28(7) . .
H H19F 0.5620 0.1626 0.8337 0.120 Uiso calc PR 0.28(7) . .

loop_
_atom_site_aniso_label
_atom_site_aniso_U_11
_atom_site_aniso_U_22
_atom_site_aniso_U_33
_atom_site_aniso_U_12
_atom_site_aniso_U_13
_atom_site_aniso_U_23
Br1 0.0841(5) 0.0587(4) 0.1044(6) -0.0198(3) 0.0112(4) 0.0058(3)
S1 0.0396(6) 0.0417(6) 0.0437(7) -0.0038(5) -0.0033(5) 0.0005(6)
O1 0.086(3) 0.0396(19) 0.089(3) -0.0101(18) 0.039(2) -0.0107(19)
N1 0.044(2) 0.043(2) 0.041(2) 0.0041(18) 0.0030(19) 0.0006(18)
O2 0.053(2) 0.060(2) 0.056(2) -0.0146(16) -0.0152(17) -0.0017(17)
O3 0.0480(18) 0.0495(19) 0.056(2) 0.0038(15) 0.0073(16) -0.0015(16)
N2 0.055(2) 0.039(2) 0.042(2) -0.0141(18) -0.010(2) 0.0017(18)
N3 0.047(2) 0.051(2) 0.043(3) 0.0018(18) -0.003(2) 0.000(2)
N4 0.050(2) 0.046(2) 0.042(3) -0.0097(18) 0.001(2) -0.0051(19)
C1 0.042(3) 0.049(3) 0.041(3) 0.005(2) -0.006(2) 0.000(2)
C2 0.056(3) 0.038(3) 0.054(3) 0.002(2) -0.003(3) -0.003(2)
C3 0.043(3) 0.052(3) 0.066(4) -0.003(2) 0.002(3) 0.006(3)
C4 0.053(3) 0.060(3) 0.086(4) 0.002(3) 0.028(3) -0.002(3)
C5 0.063(3) 0.052(3) 0.091(5) 0.001(3) 0.031(3) -0.010(3)
C6 0.056(3) 0.041(3) 0.063(4) 0.003(2) 0.008(3) -0.003(3)
C7 0.051(3) 0.041(3) 0.044(3) 0.010(2) 0.000(2) -0.002(2)
C8 0.037(2) 0.043(3) 0.033(3) 0.004(2) 0.002(2) 0.001(2)
C9 0.060(3) 0.044(3) 0.058(3) 0.002(2) 0.016(3) -0.013(2)
C10 0.059(3) 0.038(3) 0.067(4) -0.006(2) 0.011(3) -0.011(2)
C11 0.040(2) 0.034(2) 0.034(3) 0.0019(19) -0.004(2) -0.0028(19)
C12 0.050(3) 0.039(3) 0.040(3) 0.005(2) 0.008(2) -0.007(2)
C13 0.050(3) 0.035(2) 0.052(3) -0.004(2) 0.006(2) -0.006(2)
C14 0.041(3) 0.048(3) 0.036(3) -0.002(2) 0.004(2) -0.001(2)
C15 0.054(3) 0.057(3) 0.046(3) 0.016(3) 0.007(3) -0.003(3)
C16 0.046(3) 0.082(4) 0.046(3) 0.008(3) -0.009(2) -0.016(3)
C17 0.043(3) 0.061(3) 0.046(3) -0.005(2) 0.005(2) -0.012(3)
C18 0.085(4) 0.070(4) 0.081(5) -0.031(3) -0.002(3) -0.020(3)
C19 0.095(4) 0.083(4) 0.061(4) 0.035(3) -0.016(3) 0.002(3)

loop_
_atom_type_symbol
_atom_type_description
_atom_type_scat_dispersion_real
_atom_type_scat_dispersion_imag
_atom_type_scat_source
C C 0.0033 0.0016 'International Tables Vol C Tables 4.2.6.8 and 6.1.1.4'
H H 0.0000 0.0000 'International Tables Vol C Tables 4.2.6.8 and 6.1.1.4'
N N 0.0061 0.0033 'International Tables Vol C Tables 4.2.6.8 and 6.1.1.4'
O O 0.0106 0.0060 'International Tables Vol C Tables 4.2.6.8 and 6.1.1.4'
S S 0.1246 0.1234 'International Tables Vol C Tables 4.2.6.8 and 6.1.1.4'
Br Br -0.2901 2.4595 'International Tables Vol C Tables 4.2.6.8 and 6.1.1.4'

loop_
_geom_angle_atom_site_label_1
_geom_angle_atom_site_label_2
_geom_angle_atom_site_label_3
_geom_angle_site_symmetry_1
_geom_angle_site_symmetry_3
_geom_angle
_geom_angle_publ_flag
O3 S1 O2 . . 118.9(2) ?
O3 S1 N2 . . 110.7(2) ?
O2 S1 N2 . . 103.37(18) ?
O3 S1 C11 . . 108.73(19) ?
O2 S1 C11 . . 107.90(19) ?
N2 S1 C11 . . 106.54(18) ?
C6 O1 H1O . . 122.5 ?
C7 N1 C8 . . 125.7(4) ?
C7 N1 H1N . . 117.4 ?
C8 N1 H1N . . 115.7 ?
C14 N2 S1 . . 126.3(3) ?
C14 N2 H2N . . 116.9 ?
S1 N2 H2N . . 116.9 ?
C14 N3 C15 . . 115.4(4) ?
C14 N4 C17 . . 114.8(4) ?
C2 C1 C6 . . 118.8(4) ?
C2 C1 C7 . . 121.1(4) ?
C6 C1 C7 . . 120.1(4) ?
C3 C2 C1 . . 120.4(4) ?
C3 C2 H2 . . 119.8 ?
C1 C2 H2 . . 119.8 ?
C2 C3 C4 . . 120.4(4) ?
C2 C3 Br1 . . 120.6(4) ?
C4 C3 Br1 . . 119.0(4) ?
C5 C4 C3 . . 120.3(5) ?
C5 C4 H4 . . 119.8 ?
C3 C4 H4 . . 119.8 ?
C4 C5 C6 . . 121.1(5) ?
C4 C5 H5 . . 119.5 ?
C6 C5 H5 . . 119.5 ?
O1 C6 C5 . . 120.2(4) ?
O1 C6 C1 . . 120.8(4) ?
C5 C6 C1 . . 119.0(4) ?
N1 C7 C1 . . 121.3(4) ?
N1 C7 H7 . . 119.4 ?
C1 C7 H7 . . 119.4 ?
C9 C8 C13 . . 119.1(4) ?
C9 C8 N1 . . 116.2(4) ?
C13 C8 N1 . . 124.7(4) ?
C8 C9 C10 . . 120.7(4) ?
C8 C9 H9 . . 119.6 ?
C10 C9 H9 . . 119.6 ?
C11 C10 C9 . . 120.1(4) ?
C11 C10 H10 . . 120.0 ?
C9 C10 H10 . . 120.0 ?
C10 C11 C12 . . 119.9(4) ?
C10 C11 S1 . . 118.8(3) ?
C12 C11 S1 . . 121.3(3) ?
C13 C12 C11 . . 119.2(4) ?
C13 C12 H12 . . 120.4 ?
C11 C12 H12 . . 120.4 ?
C12 C13 C8 . . 121.0(4) ?
C12 C13 H13 . . 119.5 ?
C8 C13 H13 . . 119.5 ?
N3 C14 N4 . . 128.6(4) ?
N3 C14 N2 . . 114.1(4) ?
N4 C14 N2 . . 117.2(4) ?
N3 C15 C16 . . 120.7(5) ?
N3 C15 C19 . . 117.2(5) ?
C16 C15 C19 . . 122.2(5) ?
C17 C16 C15 . . 119.3(5) ?
C17 C16 H16 . . 120.3 ?
C15 C16 H16 . . 120.3 ?
N4 C17 C16 . . 121.1(4) ?
N4 C17 C18 . . 116.6(5) ?
C16 C17 C18 . . 122.3(5) ?
C17 C18 H18A . . 109.5 ?
C17 C18 H18B . . 109.5 ?
H18A C18 H18B . . 109.5 ?
C17 C18 H18C . . 109.5 ?
H18A C18 H18C . . 109.5 ?
H18B C18 H18C . . 109.5 ?
C15 C19 H19A . . 109.5 ?
C15 C19 H19B . . 109.5 ?
H19A C19 H19B . . 109.5 ?
C15 C19 H19C . . 109.5 ?
H19A C19 H19C . . 109.5 ?
H19B C19 H19C . . 109.5 ?
C15 C19 H19D . . 109.5 ?
C15 C19 H19E . . 109.5 ?
H19D C19 H19E . . 109.5 ?
C15 C19 H19F . . 109.5 ?
H19D C19 H19F . . 109.5 ?
H19E C19 H19F . . 109.5 ?

loop_
_geom_bond_atom_site_label_1
_geom_bond_atom_site_label_2
_geom_bond_site_symmetry_2
_geom_bond_distance
_geom_bond_publ_flag
Br1 C3 . 1.890(5) ?
S1 O3 . 1.416(3) ?
S1 O2 . 1.431(3) ?
S1 N2 . 1.629(4) ?
S1 C11 . 1.753(4) ?
O1 C6 . 1.322(5) ?
O1 H1O . 0.8621 ?
N1 C7 . 1.279(5) ?
N1 C8 . 1.414(5) ?
N1 H1N . 1.0611 ?
N2 C14 . 1.391(5) ?
N2 H2N . 0.8600 ?
N3 C14 . 1.329(5) ?
N3 C15 . 1.332(6) ?
N4 C14 . 1.330(5) ?
N4 C17 . 1.339(6) ?
C1 C2 . 1.408(6) ?
C1 C6 . 1.416(6) ?
C1 C7 . 1.448(6) ?
C2 C3 . 1.362(6) ?
C2 H2 . 0.9300 ?
C3 C4 . 1.382(7) ?
C4 C5 . 1.371(6) ?
C4 H4 . 0.9300 ?
C5 C6 . 1.380(7) ?
C5 H5 . 0.9300 ?
C7 H7 . 0.9300 ?
C8 C9 . 1.365(6) ?
C8 C13 . 1.378(6) ?
C9 C10 . 1.374(6) ?
C9 H9 . 0.9300 ?
C10 C11 . 1.372(6) ?
C10 H10 . 0.9300 ?
C11 C12 . 1.381(5) ?
C12 C13 . 1.375(6) ?
C12 H12 . 0.9300 ?
C13 H13 . 0.9300 ?
C15 C16 . 1.378(6) ?
C15 C19 . 1.506(7) ?
C16 C17 . 1.368(6) ?
C16 H16 . 0.9300 ?
C17 C18 . 1.499(6) ?
C18 H18A . 0.9600 ?
C18 H18B . 0.9600 ?
C18 H18C . 0.9600 ?
C19 H19A . 0.9600 ?
C19 H19B . 0.9600 ?
C19 H19C . 0.9600 ?
C19 H19D . 0.9600 ?
C19 H19E . 0.9600 ?
C19 H19F . 0.9600 ?

loop_
_geom_hbond_atom_site_label_D
_geom_hbond_atom_site_label_H
_geom_hbond_atom_site_label_A
_geom_hbond_site_symmetry_A
_geom_hbond_distance_DH
_geom_hbond_distance_HA
_geom_hbond_distance_DA
_geom_hbond_angle_DHA
_geom_hbond_publ_flag
N1 H1N O1 . 1.06 1.73 2.530(5) 129 yes
O1 H1O N1 . 0.86 1.94 2.530(5) 124 yes
N2 H2N O1 3_456 0.86 2.20 2.871(4) 135 yes
C9 H9 O2 3_556 0.93 2.50 3.417(5) 169 yes

loop_
_geom_torsion_atom_site_label_1
_geom_torsion_atom_site_label_2
_geom_torsion_atom_site_label_3
_geom_torsion_atom_site_label_4
_geom_torsion_site_symmetry_1
_geom_torsion_site_symmetry_2
_geom_torsion_site_symmetry_3
_geom_torsion_site_symmetry_4
_geom_torsion
_geom_torsion_publ_flag
O3 S1 N2 C14 . . . . -53.3(4) ?
O2 S1 N2 C14 . . . . 178.3(4) ?
C11 S1 N2 C14 . . . . 64.7(4) ?
C6 C1 C2 C3 . . . . 1.9(7) ?
C7 C1 C2 C3 . . . . -177.5(4) ?
C1 C2 C3 C4 . . . . -1.1(7) ?
C1 C2 C3 Br1 . . . . 179.6(3) ?
C2 C3 C4 C5 . . . . 0.8(8) ?
Br1 C3 C4 C5 . . . . -179.9(4) ?
C3 C4 C5 C6 . . . . -1.4(9) ?
C4 C5 C6 O1 . . . . 179.4(5) ?
C4 C5 C6 C1 . . . . 2.2(8) ?
C2 C1 C6 O1 . . . . -179.6(4) ?
C7 C1 C6 O1 . . . . -0.2(7) ?
C2 C1 C6 C5 . . . . -2.4(7) ?
C7 C1 C6 C5 . . . . 177.0(5) ?
C8 N1 C7 C1 . . . . -177.3(4) ?
C2 C1 C7 N1 . . . . 180.0(4) ?
C6 C1 C7 N1 . . . . 0.6(7) ?
C7 N1 C8 C9 . . . . 177.0(4) ?
C7 N1 C8 C13 . . . . -3.2(7) ?
C13 C8 C9 C10 . . . . 0.8(7) ?
N1 C8 C9 C10 . . . . -179.4(4) ?
C8 C9 C10 C11 . . . . -0.3(7) ?
C9 C10 C11 C12 . . . . -1.1(7) ?
C9 C10 C11 S1 . . . . 177.8(4) ?
O3 S1 C11 C10 . . . . -169.9(4) ?
O2 S1 C11 C10 . . . . -39.7(4) ?
N2 S1 C11 C10 . . . . 70.8(4) ?
O3 S1 C11 C12 . . . . 9.0(4) ?
O2 S1 C11 C12 . . . . 139.2(3) ?
N2 S1 C11 C12 . . . . -110.4(4) ?
C10 C11 C12 C13 . . . . 1.9(7) ?
S1 C11 C12 C13 . . . . -177.0(3) ?
C11 C12 C13 C8 . . . . -1.3(7) ?
C9 C8 C13 C12 . . . . -0.1(7) ?
N1 C8 C13 C12 . . . . -179.8(4) ?
C15 N3 C14 N4 . . . . 1.1(7) ?
C15 N3 C14 N2 . . . . -178.7(4) ?
C17 N4 C14 N3 . . . . -1.1(7) ?
C17 N4 C14 N2 . . . . 178.7(4) ?
S1 N2 C14 N3 . . . . -175.0(3) ?
S1 N2 C14 N4 . . . . 5.2(6) ?
C14 N3 C15 C16 . . . . -0.7(6) ?
C14 N3 C15 C19 . . . . 179.0(4) ?
N3 C15 C16 C17 . . . . 0.4(7) ?
C19 C15 C16 C17 . . . . -179.3(5) ?
C14 N4 C17 C16 . . . . 0.7(6) ?
C14 N4 C17 C18 . . . . 179.7(4) ?
C15 C16 C17 N4 . . . . -0.4(7) ?
C15 C16 C17 C18 . . . . -179.4(5) ?
